data_7001455
loop_
_publ_author_name
'K\"uhnel, Moritz F.'
'Lentz, Dieter'

_publ_section_title
;
 Hydrometalation of fluoroallenes
;
_journal_issue 24
_journal_name_full 'Dalton Transactions'
_journal_page_first 4747
_journal_page_last 4755
_journal_paper_doi 10.1039/b903300a
_journal_year 2009
_chemical_formula_moiety 'C13 H12 F4 Mo'
_chemical_formula_sum 'C13 H12 F4 Mo'
_chemical_formula_weight 340.17
_chemical_melting_point 359
_chemical_name_common
;Bis(cyclopentadienyl)(1-difluoromethyl-2,2-
difluorovinyl)hydridomolybdenum
;
_chemical_name_systematic
;
Bis(cyclopentadienyl)(1-difluoromethyl-2,2-difluorovinyl)hydridomolybdenum
;
_space_group_IT_number 15
_symmetry_cell_setting monoclinic
_symmetry_space_group_name_Hall '-C 2yc'
_symmetry_space_group_name_H-M 'C 1 2/c 1'
_atom_sites_solution_hydrogens geom
_atom_sites_solution_primary direct
_atom_sites_solution_secondary difmap
_audit_creation_method SHELXL-97
_cell_angle_alpha 90.00
_cell_angle_beta 100.991(12)
_cell_angle_gamma 90.00
_cell_formula_units_Z 8
_cell_length_a 13.1119(19)
_cell_length_b 8.1128(16)
_cell_length_c 23.437(4)
_cell_measurement_reflns_used 982
_cell_measurement_temperature 173(2)
_cell_measurement_theta_max 26.35
_cell_measurement_theta_min 2.97
_cell_volume 2447.4(7)
_computing_cell_refinement 'SAINT (Bruker-AXS)'
_computing_data_collection 'SMART (Bruker-AXS)'
_computing_data_reduction 'SAINT (Bruker-AXS)'
_computing_structure_refinement 'SHELXL-97 (Sheldrick, 1997)'
_computing_structure_solution 'SHELXS-97 (Sheldrick, 1997)'
_diffrn_ambient_temperature 173(2)
_diffrn_measured_fraction_theta_full 0.999
_diffrn_measured_fraction_theta_max 0.999
_diffrn_measurement_device_type 'SMART-CCD Bruker-AXS'
_diffrn_measurement_method 'omega scans'
_diffrn_radiation_monochromator graphite
_diffrn_radiation_source 'sealed tube'
_diffrn_radiation_type MoK\a
_diffrn_radiation_wavelength 0.71073
_diffrn_reflns_av_R_equivalents 0.0281
_diffrn_reflns_av_sigmaI/netI 0.0222
_diffrn_reflns_limit_h_max 15
_diffrn_reflns_limit_h_min -16
_diffrn_reflns_limit_k_max 10
_diffrn_reflns_limit_k_min -10
_diffrn_reflns_limit_l_max 29
_diffrn_reflns_limit_l_min -28
_diffrn_reflns_number 10908
_diffrn_reflns_theta_full 26.40
_diffrn_reflns_theta_max 26.40
_diffrn_reflns_theta_min 1.77
_exptl_absorpt_coefficient_mu 1.099
_exptl_absorpt_correction_type multi-scan
_exptl_absorpt_process_details 'SADABS (Bruker-AXS)'
_exptl_crystal_colour yellow
_exptl_crystal_density_diffrn 1.846
_exptl_crystal_density_method 'not measured'
_exptl_crystal_description prism
_exptl_crystal_F_000 1344
_exptl_crystal_size_max 0.15
_exptl_crystal_size_mid 0.13
_exptl_crystal_size_min 0.09
_refine_diff_density_max 1.608
_refine_diff_density_min -1.747
_refine_diff_density_rms 0.143
_refine_ls_extinction_method none
_refine_ls_goodness_of_fit_ref 1.181
_refine_ls_hydrogen_treatment mixed
_refine_ls_matrix_type full
_refine_ls_number_parameters 167
_refine_ls_number_reflns 2515
_refine_ls_number_restraints 0
_refine_ls_restrained_S_all 1.181
_refine_ls_R_factor_all 0.0561
_refine_ls_R_factor_gt 0.0495
_refine_ls_shift/su_max 0.001
_refine_ls_shift/su_mean 0.000
_refine_ls_structure_factor_coef Fsqd
_refine_ls_weighting_details 'calc w=1/[\s^2^(Fo^2^)+(0.0392P)^2^+33.6594P] where P=(Fo^2^+2Fc^2^)/3'
_refine_ls_weighting_scheme calc
_refine_ls_wR_factor_gt 0.1163
_refine_ls_wR_factor_ref 0.1196
_reflns_number_gt 2194
_reflns_number_total 2515
_reflns_threshold_expression >2sigma(I)
_cod_data_source_file b903300a.txt
_cod_data_source_block mo3
_cod_original_sg_symbol_H-M C2/c
_cod_database_code 7001455

loop_
_symmetry_equiv_pos_as_xyz
'x, y, z'
'-x, y, -z+1/2'
'x+1/2, y+1/2, z'
'-x+1/2, y+1/2, -z+1/2'
'-x, -y, -z'
'x, -y, z-1/2'
'-x+1/2, -y+1/2, -z'
'x+1/2, -y+1/2, z-1/2'

loop_
_atom_site_label
_atom_site_type_symbol
_atom_site_fract_x
_atom_site_fract_y
_atom_site_fract_z
_atom_site_U_iso_or_equiv
_atom_site_adp_type
_atom_site_occupancy
_atom_site_symmetry_multiplicity
_atom_site_calc_flag
_atom_site_refinement_flags
_atom_site_disorder_assembly
_atom_site_disorder_group
Mo1 Mo 0.71696(3) 0.05187(5) 0.655749(19) 0.01822(15) Uani 1 1 d . . .
C1R C 0.5334(4) 0.0516(8) 0.6329(3) 0.0334(13) Uani 1 1 d . . .
H1R H 0.4925 -0.0114 0.6027 0.040 Uiso 1 1 calc R . .
C2R C 0.5699(4) 0.2106(8) 0.6267(3) 0.0330(14) Uani 1 1 d . . .
H2R H 0.5604 0.2733 0.5918 0.040 Uiso 1 1 calc R . .
C3R C 0.6239(5) 0.2615(7) 0.6823(3) 0.0333(13) Uani 1 1 d . . .
H3R H 0.6554 0.3661 0.6914 0.040 Uiso 1 1 calc R . .
C4R C 0.6227(5) 0.1286(8) 0.7224(3) 0.0318(13) Uani 1 1 d . . .
H4R H 0.6537 0.1278 0.7625 0.038 Uiso 1 1 calc R . .
C5R C 0.5665(4) -0.0013(7) 0.6906(3) 0.0280(12) Uani 1 1 d . . .
H5R H 0.5534 -0.1063 0.7057 0.034 Uiso 1 1 calc R . .
C3 C 0.6807(5) -0.3138(9) 0.5956(3) 0.0448(17) Uani 1 1 d . . .
H1 H 0.6621 -0.3743 0.5579 0.054 Uiso 1 1 calc R . .
C2 C 0.6786(4) -0.1308(8) 0.5851(2) 0.0294(12) Uani 1 1 d . . .
C1 C 0.6500(6) -0.0917(10) 0.5300(3) 0.0476(18) Uani 1 1 d . . .
C6R C 0.8722(5) 0.0227(9) 0.6201(3) 0.0392(15) Uani 1 1 d . . .
H6R H 0.8801 -0.0493 0.5893 0.047 Uiso 1 1 calc R . .
C7R C 0.8383(5) 0.1874(9) 0.6139(3) 0.0412(17) Uani 1 1 d . . .
H7R H 0.8188 0.2460 0.5784 0.049 Uiso 1 1 calc R . .
C8R C 0.8387(5) 0.2492(8) 0.6702(3) 0.0375(15) Uani 1 1 d . . .
H8R H 0.8200 0.3579 0.6793 0.045 Uiso 1 1 calc R . .
C9R C 0.8718(4) 0.1213(8) 0.7114(3) 0.0340(14) Uani 1 1 d . . .
H9R H 0.8787 0.1283 0.7524 0.041 Uiso 1 1 calc R . .
C10R C 0.8922(4) -0.0175(8) 0.6792(3) 0.0318(13) Uani 1 1 d . . .
H10R H 0.9158 -0.1216 0.6950 0.038 Uiso 1 1 calc R . .
F1 F 0.6236(5) -0.1975(7) 0.48532(19) 0.0783(17) Uani 1 1 d . . .
F2 F 0.6366(6) 0.0569(7) 0.50903(19) 0.088(2) Uani 1 1 d . . .
F3 F 0.6166(5) -0.3594(6) 0.6321(2) 0.0744(15) Uani 1 1 d . . .
F4 F 0.7756(4) -0.3653(6) 0.6255(2) 0.0676(14) Uani 1 1 d . . .
H1M H 0.728(4) -0.127(6) 0.691(2) 0.009(12) Uiso 1 1 d . . .

loop_
_atom_site_aniso_label
_atom_site_aniso_U_11
_atom_site_aniso_U_22
_atom_site_aniso_U_33
_atom_site_aniso_U_23
_atom_site_aniso_U_13
_atom_site_aniso_U_12
Mo1 0.0152(2) 0.0175(2) 0.0216(2) 0.00084(18) 0.00256(15) 0.00091(17)
C1R 0.017(3) 0.045(4) 0.037(3) -0.006(3) 0.003(2) -0.002(3)
C2R 0.024(3) 0.037(3) 0.037(3) 0.008(3) 0.003(2) 0.014(3)
C3R 0.033(3) 0.022(3) 0.047(4) -0.002(3) 0.013(3) 0.008(2)
C4R 0.029(3) 0.038(3) 0.028(3) -0.004(3) 0.006(2) 0.008(3)
C5R 0.018(3) 0.031(3) 0.038(3) 0.001(3) 0.013(2) 0.001(2)
C3 0.041(4) 0.040(4) 0.053(4) -0.018(3) 0.007(3) -0.004(3)
C2 0.028(3) 0.032(3) 0.027(3) -0.005(2) 0.003(2) 0.004(2)
C1 0.052(4) 0.050(4) 0.037(4) -0.014(3) -0.002(3) 0.011(3)
C6R 0.020(3) 0.052(4) 0.049(4) 0.004(3) 0.017(3) 0.002(3)
C7R 0.023(3) 0.053(4) 0.048(4) 0.023(3) 0.006(3) -0.002(3)
C8R 0.027(3) 0.025(3) 0.060(4) 0.004(3) 0.005(3) -0.006(2)
C9R 0.020(3) 0.039(3) 0.040(3) 0.000(3) -0.003(2) -0.007(2)
C10R 0.014(2) 0.031(3) 0.050(4) 0.006(3) 0.006(2) 0.000(2)
F1 0.101(4) 0.088(4) 0.037(2) -0.016(2) -0.007(3) 0.021(3)
F2 0.168(6) 0.060(3) 0.030(2) 0.014(2) 0.002(3) 0.012(4)
F3 0.101(4) 0.046(3) 0.078(3) 0.005(3) 0.021(3) -0.022(3)
F4 0.091(4) 0.044(3) 0.063(3) 0.002(2) 0.002(3) 0.025(3)

loop_
_atom_type_symbol
_atom_type_description
_atom_type_scat_dispersion_real
_atom_type_scat_dispersion_imag
_atom_type_scat_source
C C 0.0033 0.0016 'International Tables Vol C Tables 4.2.6.8 and 6.1.1.4'
H H 0.0000 0.0000 'International Tables Vol C Tables 4.2.6.8 and 6.1.1.4'
F F 0.0171 0.0103 'International Tables Vol C Tables 4.2.6.8 and 6.1.1.4'
Mo Mo -1.6832 0.6857 'International Tables Vol C Tables 4.2.6.8 and 6.1.1.4'

loop_
_geom_angle_atom_site_label_1
_geom_angle_atom_site_label_2
_geom_angle_atom_site_label_3
_geom_angle
_geom_angle_site_symmetry_1
_geom_angle_site_symmetry_3
_geom_angle_publ_flag
C2 Mo1 C8R 130.3(2) . . ?
C2 Mo1 C3R 131.1(2) . . ?
C8R Mo1 C3R 80.0(2) . . ?
C2 Mo1 C4R 128.9(2) . . ?
C8R Mo1 C4R 99.6(2) . . ?
C3R Mo1 C4R 37.1(2) . . ?
C2 Mo1 C9R 130.5(2) . . ?
C8R Mo1 C9R 36.9(2) . . ?
C3R Mo1 C9R 97.3(2) . . ?
C4R Mo1 C9R 94.7(2) . . ?
C2 Mo1 C7R 94.5(3) . . ?
C8R Mo1 C7R 36.2(3) . . ?
C3R Mo1 C7R 102.3(3) . . ?
C4R Mo1 C7R 132.7(3) . . ?
C9R Mo1 C7R 60.7(2) . . ?
C2 Mo1 C2R 95.5(2) . . ?
C8R Mo1 C2R 100.2(2) . . ?
C3R Mo1 C2R 36.3(2) . . ?
C4R Mo1 C2R 60.9(2) . . ?
C9R Mo1 C2R 129.6(2) . . ?
C7R Mo1 C2R 102.3(2) . . ?
C2 Mo1 C5R 93.0(2) . . ?
C8R Mo1 C5R 135.2(2) . . ?
C3R Mo1 C5R 60.0(2) . . ?
C4R Mo1 C5R 36.0(2) . . ?
C9R Mo1 C5R 125.0(2) . . ?
C7R Mo1 C5R 160.8(2) . . ?
C2R Mo1 C5R 59.3(2) . . ?
C2 Mo1 C10R 95.0(2) . . ?
C8R Mo1 C10R 59.6(2) . . ?
C3R Mo1 C10R 132.9(2) . . ?
C4R Mo1 C10R 123.4(2) . . ?
C9R Mo1 C10R 35.7(2) . . ?
C7R Mo1 C10R 59.0(2) . . ?
C2R Mo1 C10R 159.2(2) . . ?
C5R Mo1 C10R 137.8(2) . . ?
C2 Mo1 C6R 75.8(2) . . ?
C8R Mo1 C6R 59.1(3) . . ?
C3R Mo1 C6R 136.5(2) . . ?
C4R Mo1 C6R 153.9(2) . . ?
C9R Mo1 C6R 59.3(2) . . ?
C7R Mo1 C6R 35.1(2) . . ?
C2R Mo1 C6R 132.9(2) . . ?
C5R Mo1 C6R 163.5(2) . . ?
C10R Mo1 C6R 34.7(2) . . ?
C2 Mo1 C1R 75.7(2) . . ?
C8R Mo1 C1R 134.4(2) . . ?
C3R Mo1 C1R 58.7(2) . . ?
C4R Mo1 C1R 59.3(2) . . ?
C9R Mo1 C1R 153.3(2) . . ?
C7R Mo1 C1R 131.3(2) . . ?
C2R Mo1 C1R 34.7(2) . . ?
C5R Mo1 C1R 35.0(2) . . ?
C10R Mo1 C1R 165.9(2) . . ?
C6R Mo1 C1R 146.2(2) . . ?
C2R C1R C5R 109.4(6) . . ?
C2R C1R Mo1 70.6(3) . . ?
C5R C1R Mo1 70.6(3) . . ?
C1R C2R C3R 107.1(6) . . ?
C1R C2R Mo1 74.8(3) . . ?
C3R C2R Mo1 69.5(3) . . ?
C2R C3R C4R 108.5(6) . . ?
C2R C3R Mo1 74.2(3) . . ?
C4R C3R Mo1 71.7(3) . . ?
C5R C4R C3R 106.6(5) . . ?
C5R C4R Mo1 74.3(3) . . ?
C3R C4R Mo1 71.2(3) . . ?
C1R C5R C4R 108.3(5) . . ?
C1R C5R Mo1 74.4(3) . . ?
C4R C5R Mo1 69.7(3) . . ?
F3 C3 F4 101.8(6) . . ?
F3 C3 C2 112.1(6) . . ?
F4 C3 C2 111.8(6) . . ?
C1 C2 C3 113.1(6) . . ?
C1 C2 Mo1 123.8(5) . . ?
C3 C2 Mo1 123.1(4) . . ?
F2 C1 C2 126.0(6) . . ?
F2 C1 F1 107.5(6) . . ?
C2 C1 F1 126.4(7) . . ?
C10R C6R C7R 108.7(6) . . ?
C10R C6R Mo1 71.6(3) . . ?
C7R C6R Mo1 70.4(3) . . ?
C6R C7R C8R 107.2(6) . . ?
C6R C7R Mo1 74.5(4) . . ?
C8R C7R Mo1 69.5(3) . . ?
C7R C8R C9R 108.7(6) . . ?
C7R C8R Mo1 74.3(4) . . ?
C9R C8R Mo1 72.5(3) . . ?
C10R C9R C8R 106.5(6) . . ?
C10R C9R Mo1 74.6(3) . . ?
C8R C9R Mo1 70.6(3) . . ?
C6R C10R C9R 109.0(6) . . ?
C6R C10R Mo1 73.7(3) . . ?
C9R C10R Mo1 69.7(3) . . ?

loop_
_geom_bond_atom_site_label_1
_geom_bond_atom_site_label_2
_geom_bond_distance
_geom_bond_site_symmetry_2
_geom_bond_publ_flag
Mo1 C2 2.208(6) . ?
Mo1 C8R 2.240(6) . ?
Mo1 C3R 2.250(6) . ?
Mo1 C4R 2.256(6) . ?
Mo1 C9R 2.265(6) . ?
Mo1 C7R 2.302(6) . ?
Mo1 C2R 2.311(6) . ?
Mo1 C5R 2.315(5) . ?
Mo1 C10R 2.327(5) . ?
Mo1 C6R 2.355(6) . ?
Mo1 C1R 2.364(6) . ?
C1R C2R 1.393(9) . ?
C1R C5R 1.408(9) . ?
C2R C3R 1.422(9) . ?
C3R C4R 1.432(9) . ?
C4R C5R 1.414(9) . ?
C3 F3 1.361(9) . ?
C3 F4 1.372(9) . ?
C3 C2 1.504(9) . ?
C2 C1 1.313(9) . ?
C1 F2 1.301(9) . ?
C1 F1 1.347(8) . ?
C6R C10R 1.398(9) . ?
C6R C7R 1.407(10) . ?
C7R C8R 1.413(10) . ?
C8R C9R 1.427(9) . ?
C9R C10R 1.410(9) . ?
